data_4025059
loop_
_publ_author_name
'Robin A. Weatherhead'
'Michael D. Carducci'
'Eugene A. Mash'

_publ_contact_author_address
;
     The University of Arizona
     Department of Chemistry and Biochemistry
     1306 E. University Boulevard
     Tucson, AZ 85721-0041
     USA
;
_publ_contact_author_email emash@u.arizona.edu
_publ_contact_author_fax 520-621-8407
_publ_contact_author_name 'Professor Eugene A. Mash, Jr.'
_publ_contact_author_phone 520-621-6321
_publ_section_title
;
Synthesis of Conformationally Constrained Diaminodicarboxylic Acid
Derivatives
;
_journal_name_full 'Journal of Organic Chemistry'
_journal_page_first 8773
_journal_page_last 8778
_journal_paper_doi 10.1021/jo901892d
_journal_volume 74
_journal_year 2009
_chemical_formula_moiety 'C26 H30 N2 O8'
_chemical_formula_sum 'C26 H30 N2 O8'
_chemical_formula_weight 498.52
_chemical_melting_point 254
_chemical_name_common 'trans 1,4 bis-N-CBZ-1,4-dimethyl ester'
_chemical_name_systematic
; 
trans 1,4-bis-phenoxycarbonylamino-cyclohexane-1,4-dicarboxylic acid dimethyl 
ester 
;
_space_group_IT_number 14
_symmetry_cell_setting monoclinic
_symmetry_Int_Tables_number 14
_symmetry_space_group_name_Hall '-P 2ybc'
_symmetry_space_group_name_H-M 'P 1 21/c 1'
_atom_sites_solution_hydrogens geom
_atom_sites_solution_primary direct
_atom_sites_solution_secondary difmap
_audit_creation_method SHELXL-97
_cell_angle_alpha 90.00
_cell_angle_beta 92.7750(10)
_cell_angle_gamma 90.00
_cell_formula_units_Z 2
_cell_length_a 10.2758(6)
_cell_length_b 7.1597(4)
_cell_length_c 16.6143(10)
_cell_measurement_reflns_used 12592
_cell_measurement_temperature 100(2)
_cell_measurement_theta_max 25.73
_cell_measurement_theta_min 2.45
_cell_volume 1220.91(12)
_computing_cell_refinement 'Bruker SMART'
_computing_data_collection 'Bruker SMART'
_computing_data_reduction 'Bruker SAINT'
_computing_molecular_graphics 'Bruker SHELXTL'
_computing_publication_material 'Bruker SHELXTL'
_computing_structure_refinement 'SHELXL-97 (Sheldrick, 1997)'
_computing_structure_solution 'SHELXS-97 (Sheldrick, 1990)'
_diffrn_ambient_temperature 100(2)
_diffrn_measured_fraction_theta_full 0.997
_diffrn_measured_fraction_theta_max 0.997
_diffrn_measurement_device_type 'CCD area detector'
_diffrn_measurement_method 'phi and omega scans'
_diffrn_measurement_specimen_support 'glass fiber'
_diffrn_radiation_monochromator graphite
_diffrn_radiation_source 'fine-focus sealed tube'
_diffrn_radiation_type MoK\a
_diffrn_radiation_wavelength 0.71073
_diffrn_reflns_av_R_equivalents 0.0508
_diffrn_reflns_av_sigmaI/netI 0.0497
_diffrn_reflns_limit_h_max 12
_diffrn_reflns_limit_h_min -12
_diffrn_reflns_limit_k_max 8
_diffrn_reflns_limit_k_min -8
_diffrn_reflns_limit_l_max 20
_diffrn_reflns_limit_l_min -20
_diffrn_reflns_number 11978
_diffrn_reflns_theta_full 26.06
_diffrn_reflns_theta_max 26.06
_diffrn_reflns_theta_min 1.98
_diffrn_standards_decay_% 0.24
_diffrn_standards_interval_count 1818
_diffrn_standards_number 51
_exptl_absorpt_coefficient_mu 0.101
_exptl_absorpt_correction_type none
_exptl_absorpt_process_details 'SADABS (Bruker 2000)'
_exptl_crystal_colour colorless
_exptl_crystal_density_diffrn 1.356
_exptl_crystal_density_method 'not measured'
_exptl_crystal_description plate
_exptl_crystal_F_000 528
_exptl_crystal_size_max 0.20
_exptl_crystal_size_mid 0.15
_exptl_crystal_size_min 0.05
_refine_diff_density_max 0.441
_refine_diff_density_min -0.531
_refine_diff_density_rms 0.050
_refine_ls_extinction_method none
_refine_ls_goodness_of_fit_ref 0.997
_refine_ls_hydrogen_treatment riding
_refine_ls_matrix_type full
_refine_ls_number_parameters 163
_refine_ls_number_reflns 2409
_refine_ls_number_restraints 0
_refine_ls_restrained_S_all 0.997
_refine_ls_R_factor_all 0.0734
_refine_ls_R_factor_gt 0.0393
_refine_ls_shift/su_max 0.000
_refine_ls_shift/su_mean 0.000
_refine_ls_structure_factor_coef Fsqd
_refine_ls_weighting_details 'calc w=1/[\s^2^(Fo^2^)+(0.0377P)^2^+0.6656P] where P=(Fo^2^+2Fc^2^)/3'
_refine_ls_weighting_scheme calc
_refine_ls_wR_factor_gt 0.0880
_refine_ls_wR_factor_ref 0.1043
_reflns_number_gt 1621
_reflns_number_total 2409
_reflns_threshold_expression I>2sigma(I)
_cod_data_source_file jo901892d_si_002_2.cif
_cod_data_source_block 20
_cod_depositor_comments
;
The following automatic conversions were performed:
data name '_symmetry_space_group_it_number' replaced with
'_space_group_IT_number' as specified in the replacement file
'/home/antanas/src/cod-tools/trunk/data/replacement-values/replacement_tags.lst'.

'_symmetry_space_group_number'
data item was removed -- it should have been renamed to
'_space_group_IT_number' as specified in the replacement file
'/home/antanas/src/cod-tools/trunk/data/replacement-values/replacement_tags.lst',
but the replacement data item was already present in the data block
and had the same value as the '_symmetry_space_group_number' data
item.

Automatic conversion script
Id: cif_correct_tags 4998 2017-03-02 13:24:31Z antanas 
;
_cod_original_sg_symbol_H-M P2(1)/c
_cod_database_code 4025059

loop_
_symmetry_equiv_pos_as_xyz
'x, y, z'
'-x, y+1/2, -z+1/2'
'-x, -y, -z'
'x, -y-1/2, z-1/2'

loop_
_atom_site_label
_atom_site_type_symbol
_atom_site_fract_x
_atom_site_fract_y
_atom_site_fract_z
_atom_site_U_iso_or_equiv
_atom_site_adp_type
_atom_site_occupancy
_atom_site_symmetry_multiplicity
_atom_site_calc_flag
_atom_site_refinement_flags
_atom_site_disorder_assembly
_atom_site_disorder_group
O2 O 0.74802(13) 0.46283(18) -0.08482(8) 0.0198(3) Uani 1 1 d . . .
C2 C 0.73239(19) 0.3424(3) -0.02299(12) 0.0181(4) Uani 1 1 d . . .
C8 C 0.8099(2) 0.8149(3) -0.28202(14) 0.0318(5) Uani 1 1 d . . .
H8A H 0.7733 0.7911 -0.3346 0.038 Uiso 1 1 calc R . .
C9 C 0.8132(2) 0.6746(3) -0.22465(13) 0.0274(5) Uani 1 1 d . . .
H9A H 0.7795 0.5546 -0.2385 0.033 Uiso 1 1 calc R . .
C4 C 0.86482(19) 0.7066(3) -0.14735(12) 0.0221(5) Uani 1 1 d . . .
C3 C 0.8740(2) 0.5538(3) -0.08539(13) 0.0248(5) Uani 1 1 d . . .
H3A H 0.9419 0.4625 -0.0991 0.030 Uiso 1 1 calc R . .
H3B H 0.8975 0.6067 -0.0316 0.030 Uiso 1 1 calc R . .
C5 C 0.9130(2) 0.8835(3) -0.12830(14) 0.0310(5) Uani 1 1 d . . .
H5A H 0.9476 0.9090 -0.0754 0.037 Uiso 1 1 calc R . .
C7 C 0.8595(2) 0.9890(3) -0.26318(15) 0.0341(6) Uani 1 1 d . . .
H7A H 0.8586 1.0847 -0.3028 0.041 Uiso 1 1 calc R . .
C6 C 0.9104(2) 1.0230(3) -0.18655(16) 0.0383(6) Uani 1 1 d . . .
H6A H 0.9442 1.1432 -0.1732 0.046 Uiso 1 1 calc R . .
O3 O 0.56876(13) 0.46024(18) 0.11699(8) 0.0200(3) Uani 1 1 d . . .
O4 O 0.57323(13) 0.18757(18) 0.18342(7) 0.0217(3) Uani 1 1 d . . .
C13 C 0.62229(18) -0.0202(3) 0.04950(11) 0.0169(4) Uani 1 1 d . . .
H13A H 0.7179 -0.0040 0.0563 0.020 Uiso 1 1 calc R . .
H13B H 0.5921 -0.0818 0.0986 0.020 Uiso 1 1 calc R . .
C12 C 0.59081(18) -0.1450(3) -0.02342(11) 0.0169(4) Uani 1 1 d . . .
H12A H 0.6321 -0.2686 -0.0141 0.020 Uiso 1 1 calc R . .
H12B H 0.6287 -0.0890 -0.0715 0.020 Uiso 1 1 calc R . .
C10 C 0.56996(18) 0.2912(3) 0.11680(11) 0.0166(4) Uani 1 1 d . . .
C1 C 0.55746(19) 0.1722(3) 0.04031(11) 0.0159(4) Uani 1 1 d . . .
O1 O 0.81735(13) 0.3009(2) 0.02677(8) 0.0260(4) Uani 1 1 d . . .
N1 N 0.60791(15) 0.2776(2) -0.02647(9) 0.0162(4) Uani 1 1 d . . .
HN H 0.5571 0.2995 -0.0696 0.019 Uiso 1 1 calc R . .
C11 C 0.5603(2) 0.2866(3) 0.25905(11) 0.0245(5) Uani 1 1 d . . .
H11A H 0.5641 0.1970 0.3037 0.037 Uiso 1 1 calc R . .
H11B H 0.4766 0.3523 0.2578 0.037 Uiso 1 1 calc R . .
H11C H 0.6314 0.3770 0.2666 0.037 Uiso 1 1 calc R . .

loop_
_atom_site_aniso_label
_atom_site_aniso_U_11
_atom_site_aniso_U_22
_atom_site_aniso_U_33
_atom_site_aniso_U_23
_atom_site_aniso_U_13
_atom_site_aniso_U_12
O2 0.0207(7) 0.0198(7) 0.0188(7) 0.0038(6) 0.0022(6) -0.0041(6)
C2 0.0218(11) 0.0156(10) 0.0172(10) -0.0011(8) 0.0043(8) 0.0006(8)
C8 0.0264(12) 0.0369(14) 0.0322(13) 0.0096(11) 0.0033(10) 0.0021(11)
C9 0.0247(11) 0.0242(12) 0.0337(13) 0.0016(10) 0.0039(9) -0.0008(9)
C4 0.0155(10) 0.0224(11) 0.0288(12) 0.0045(9) 0.0059(8) -0.0002(9)
C3 0.0185(11) 0.0259(12) 0.0300(12) 0.0045(10) 0.0007(9) -0.0044(9)
C5 0.0277(12) 0.0282(12) 0.0372(13) -0.0003(11) 0.0032(10) -0.0056(10)
C7 0.0218(12) 0.0333(14) 0.0475(16) 0.0182(12) 0.0065(11) 0.0007(10)
C6 0.0303(14) 0.0225(13) 0.0626(18) 0.0054(12) 0.0063(12) -0.0072(10)
O3 0.0273(8) 0.0141(8) 0.0182(7) 0.0000(6) -0.0015(6) -0.0003(6)
O4 0.0355(9) 0.0180(7) 0.0117(7) 0.0005(6) 0.0033(6) 0.0009(6)
C13 0.0181(10) 0.0164(10) 0.0160(10) 0.0007(8) 0.0004(8) 0.0003(8)
C12 0.0199(10) 0.0151(10) 0.0159(10) 0.0010(8) 0.0029(8) 0.0007(8)
C10 0.0160(10) 0.0181(11) 0.0157(10) 0.0024(9) 0.0003(8) 0.0007(8)
C1 0.0205(10) 0.0152(10) 0.0122(9) 0.0013(8) 0.0012(8) -0.0012(8)
O1 0.0214(8) 0.0288(8) 0.0273(8) 0.0082(7) -0.0038(6) -0.0013(6)
N1 0.0195(9) 0.0182(9) 0.0109(8) 0.0014(7) -0.0012(6) -0.0021(7)
C11 0.0370(13) 0.0231(11) 0.0138(10) -0.0041(9) 0.0034(9) -0.0025(10)

loop_
_atom_type_symbol
_atom_type_description
_atom_type_scat_dispersion_real
_atom_type_scat_dispersion_imag
_atom_type_scat_source
C C 0.0033 0.0016 'International Tables Vol C Tables 4.2.6.8 and 6.1.1.4'
H H 0.0000 0.0000 'International Tables Vol C Tables 4.2.6.8 and 6.1.1.4'
N N 0.0061 0.0033 'International Tables Vol C Tables 4.2.6.8 and 6.1.1.4'
O O 0.0106 0.0060 'International Tables Vol C Tables 4.2.6.8 and 6.1.1.4'

loop_
_geom_angle_atom_site_label_1
_geom_angle_atom_site_label_2
_geom_angle_atom_site_label_3
_geom_angle
_geom_angle_site_symmetry_1
_geom_angle_site_symmetry_3
_geom_angle_publ_flag
C2 O2 C3 115.40(15) . . ?
O1 C2 O2 124.44(18) . . ?
O1 C2 N1 126.27(18) . . ?
O2 C2 N1 109.29(16) . . ?
C7 C8 C9 120.3(2) . . ?
C7 C8 H8A 119.9 . . ?
C9 C8 H8A 119.9 . . ?
C8 C9 C4 120.9(2) . . ?
C8 C9 H9A 119.5 . . ?
C4 C9 H9A 119.5 . . ?
C9 C4 C5 118.5(2) . . ?
C9 C4 C3 121.58(19) . . ?
C5 C4 C3 119.83(19) . . ?
O2 C3 C4 107.75(16) . . ?
O2 C3 H3A 110.2 . . ?
C4 C3 H3A 110.2 . . ?
O2 C3 H3B 110.2 . . ?
C4 C3 H3B 110.2 . . ?
H3A C3 H3B 108.5 . . ?
C6 C5 C4 120.1(2) . . ?
C6 C5 H5A 120.0 . . ?
C4 C5 H5A 120.0 . . ?
C6 C7 C8 119.4(2) . . ?
C6 C7 H7A 120.3 . . ?
C8 C7 H7A 120.3 . . ?
C7 C6 C5 120.7(2) . . ?
C7 C6 H6A 119.6 . . ?
C5 C6 H6A 119.6 . . ?
C10 O4 C11 116.56(15) . . ?
C12 C13 C1 111.85(15) . . ?
C12 C13 H13A 109.2 . . ?
C1 C13 H13A 109.2 . . ?
C12 C13 H13B 109.2 . . ?
C1 C13 H13B 109.2 . . ?
H13A C13 H13B 107.9 . . ?
C13 C12 C1 112.71(15) . 3_655 ?
C13 C12 H12A 109.1 . . ?
C1 C12 H12A 109.1 3_655 . ?
C13 C12 H12B 109.1 . . ?
C1 C12 H12B 109.1 3_655 . ?
H12A C12 H12B 107.8 . . ?
O3 C10 O4 123.70(18) . . ?
O3 C10 C1 123.95(17) . . ?
O4 C10 C1 112.20(16) . . ?
N1 C1 C10 108.97(15) . . ?
N1 C1 C13 111.82(15) . . ?
C10 C1 C13 113.49(15) . . ?
N1 C1 C12 108.07(15) . 3_655 ?
C10 C1 C12 105.23(15) . 3_655 ?
C13 C1 C12 108.91(15) . 3_655 ?
C2 N1 C1 120.86(15) . . ?
C2 N1 HN 119.6 . . ?
C1 N1 HN 119.6 . . ?
O4 C11 H11A 109.5 . . ?
O4 C11 H11B 109.5 . . ?
H11A C11 H11B 109.5 . . ?
O4 C11 H11C 109.5 . . ?
H11A C11 H11C 109.5 . . ?
H11B C11 H11C 109.5 . . ?

loop_
_geom_bond_atom_site_label_1
_geom_bond_atom_site_label_2
_geom_bond_distance
_geom_bond_site_symmetry_2
_geom_bond_publ_flag
O2 C2 1.357(2) . ?
O2 C3 1.450(2) . ?
C2 O1 1.210(2) . ?
C2 N1 1.359(2) . ?
C8 C7 1.377(3) . ?
C8 C9 1.384(3) . ?
C8 H8A 0.9500 . ?
C9 C4 1.385(3) . ?
C9 H9A 0.9500 . ?
C4 C5 1.391(3) . ?
C4 C3 1.502(3) . ?
C3 H3A 0.9900 . ?
C3 H3B 0.9900 . ?
C5 C6 1.390(3) . ?
C5 H5A 0.9500 . ?
C7 C6 1.374(3) . ?
C7 H7A 0.9500 . ?
C6 H6A 0.9500 . ?
O3 C10 1.211(2) . ?
O4 C10 1.332(2) . ?
O4 C11 1.454(2) . ?
C13 C12 1.527(3) . ?
C13 C1 1.534(3) . ?
C13 H13A 0.9900 . ?
C13 H13B 0.9900 . ?
C12 C1 1.548(3) 3_655 ?
C12 H12A 0.9900 . ?
C12 H12B 0.9900 . ?
C10 C1 1.530(3) . ?
C1 N1 1.458(2) . ?
C1 C12 1.548(3) 3_655 ?
N1 HN 0.8800 . ?
C11 H11A 0.9800 . ?
C11 H11B 0.9800 . ?
C11 H11C 0.9800 . ?

loop_
_geom_hbond_atom_site_label_D
_geom_hbond_atom_site_label_H
_geom_hbond_atom_site_label_A
_geom_hbond_distance_DH
_geom_hbond_distance_HA
_geom_hbond_distance_DA
_geom_hbond_angle_DHA
_geom_hbond_site_symmetry_A
N1 HN O3 0.88 2.27 2.969(2) 136.3 3_665

loop_
_geom_torsion_atom_site_label_1
_geom_torsion_atom_site_label_2
_geom_torsion_atom_site_label_3
_geom_torsion_atom_site_label_4
_geom_torsion
_geom_torsion_site_symmetry_1
_geom_torsion_site_symmetry_2
_geom_torsion_site_symmetry_3
_geom_torsion_site_symmetry_4
_geom_torsion_publ_flag
C3 O2 C2 O1 -4.3(3) . . . . ?
C3 O2 C2 N1 175.73(15) . . . . ?
C7 C8 C9 C4 0.7(3) . . . . ?
C8 C9 C4 C5 0.3(3) . . . . ?
C8 C9 C4 C3 -177.49(19) . . . . ?
C2 O2 C3 C4 -169.26(16) . . . . ?
C9 C4 C3 O2 -49.2(2) . . . . ?
C5 C4 C3 O2 133.03(19) . . . . ?
C9 C4 C5 C6 -0.9(3) . . . . ?
C3 C4 C5 C6 176.9(2) . . . . ?
C9 C8 C7 C6 -1.1(3) . . . . ?
C8 C7 C6 C5 0.4(3) . . . . ?
C4 C5 C6 C7 0.6(3) . . . . ?
C1 C13 C12 C1 -56.9(2) . . . 3_655 ?
C11 O4 C10 O3 6.9(3) . . . . ?
C11 O4 C10 C1 -168.80(16) . . . . ?
O3 C10 C1 N1 27.9(3) . . . . ?
O4 C10 C1 N1 -156.46(15) . . . . ?
O3 C10 C1 C13 153.22(19) . . . . ?
O4 C10 C1 C13 -31.1(2) . . . . ?
O3 C10 C1 C12 -87.8(2) . . . 3_655 ?
O4 C10 C1 C12 87.85(18) . . . 3_655 ?
C12 C13 C1 N1 -64.6(2) . . . . ?
C12 C13 C1 C10 171.62(15) . . . . ?
C12 C13 C1 C12 54.8(2) . . . 3_655 ?
O1 C2 N1 C1 11.1(3) . . . . ?
O2 C2 N1 C1 -169.01(15) . . . . ?
C10 C1 N1 C2 57.8(2) . . . . ?
C13 C1 N1 C2 -68.5(2) . . . . ?
C12 C1 N1 C2 171.61(16) 3_655 . . . ?
